data_7057169
loop_
_publ_author_name
'Konidaris, Konstantis F.'
'Pilati, Tullio'
'Terraneo, Giancarlo'
'Politzer, Peter'
'Murray, Jane S.'
'Scilabra, Patrick'
'Resnati, Giuseppe'

_publ_section_title
;
 Cyanine dyes: synergistic action of hydrogen, halogen and chalcogen bonds
 allows discrete I42&#x2212; anions in crystals
;
_journal_issue 13
_journal_name_full 'New Journal of Chemistry'
_journal_page_first 10463
_journal_paper_doi 10.1039/C8NJ00421H
_journal_volume 42
_journal_year 2018
_chemical_formula_moiety 'C23 H25 N2 O2 Se 1+, 0.5(I2), I 1-'
_chemical_formula_sum 'C23 H25 I2 N2 O2 Se'
_chemical_formula_weight 694.21
_space_group_crystal_system triclinic
_space_group_IT_number 2
_space_group_name_Hall '-P 1'
_space_group_name_H-M_alt 'P -1'
_symmetry_space_group_name_Hall '-P 1'
_symmetry_space_group_name_H-M 'P -1'
_atom_sites_solution_hydrogens geom
_atom_sites_solution_primary direct
_atom_sites_solution_secondary direct
_audit_creation_method SHELXL-2013
_audit_update_record
;
2018-01-16 deposited with the CCDC.
2018-03-12 downloaded from the CCDC.
;
_cell_angle_alpha 75.93(6)
_cell_angle_beta 79.26(5)
_cell_angle_gamma 70.09(4)
_cell_formula_units_Z 2
_cell_length_a 7.634(6)
_cell_length_b 11.179(11)
_cell_length_c 15.757(13)
_cell_measurement_reflns_used 1656
_cell_measurement_temperature 296(2)
_cell_measurement_theta_max 22.79
_cell_measurement_theta_min 2.91
_cell_volume 1218.5(19)
_computing_cell_refinement 'Bruker SAINT'
_computing_data_collection 'Bruker APEX2'
_computing_data_reduction 'Bruker SAINT'
_computing_molecular_graphics
;
Mercury (Macrae, C. F., Edgington, P. R., McCabe, P., Pidcock, E., 
Shields, G. P., Taylor, R., Towler, M. & van de Streek, J. (2006). 
J. Appl. Cryst. 39, 453-457
;
_computing_publication_material 'SHELXL-2013 (Sheldrick, 2013)'
_computing_structure_refinement 'SHELXL-2013 (Sheldrick, 2013)'
_computing_structure_solution 'SHELXS (Sheldrick, 2013)'
_diffrn_ambient_temperature 296(2)
_diffrn_measured_fraction_theta_full 0.955
_diffrn_measured_fraction_theta_max 0.985
_diffrn_measurement_device_type 'Bruker APEX-II CCD'
_diffrn_measurement_method '\f and \w scans'
_diffrn_radiation_type MoK\a
_diffrn_radiation_wavelength 0.71073
_diffrn_reflns_av_R_equivalents 0.0610
_diffrn_reflns_av_unetI/netI 0.1068
_diffrn_reflns_Laue_measured_fraction_full 0.955
_diffrn_reflns_Laue_measured_fraction_max 0.985
_diffrn_reflns_limit_h_max 8
_diffrn_reflns_limit_h_min -9
_diffrn_reflns_limit_k_max 13
_diffrn_reflns_limit_k_min -13
_diffrn_reflns_limit_l_max 18
_diffrn_reflns_limit_l_min -18
_diffrn_reflns_number 8747
_diffrn_reflns_point_group_measured_fraction_full 0.955
_diffrn_reflns_point_group_measured_fraction_max 0.985
_diffrn_reflns_theta_full 25.242
_diffrn_reflns_theta_max 24.998
_diffrn_reflns_theta_min 3.007
_diffrn_source Microfocus
_exptl_absorpt_coefficient_mu 4.096
_exptl_absorpt_correction_T_max 0.7461
_exptl_absorpt_correction_T_min 0.5558
_exptl_absorpt_correction_type multi-scan
_exptl_absorpt_process_details 'Bruker (2001). SADABS. Bruker AXS Inc., Madison, Wisconsin, USA.'
_exptl_crystal_colour red
_exptl_crystal_density_diffrn 1.892
_exptl_crystal_description '2D plate'
_exptl_crystal_F_000 666
_exptl_crystal_size_max 0.1
_exptl_crystal_size_mid 0.08
_exptl_crystal_size_min 0.01
_refine_diff_density_max 0.868
_refine_diff_density_min -0.947
_refine_diff_density_rms 0.148
_refine_ls_extinction_method none
_refine_ls_goodness_of_fit_ref 0.908
_refine_ls_hydrogen_treatment constr
_refine_ls_matrix_type full
_refine_ls_number_parameters 273
_refine_ls_number_reflns 4221
_refine_ls_number_restraints 0
_refine_ls_restrained_S_all 0.908
_refine_ls_R_factor_all 0.1043
_refine_ls_R_factor_gt 0.0491
_refine_ls_shift/su_max 0.001
_refine_ls_shift/su_mean 0.000
_refine_ls_structure_factor_coef Fsqd
_refine_ls_weighting_details
;
 w=1/[\s^2^(Fo^2^)+(0.0459P)^2^]
 where P=(Fo^2^+2Fc^2^)/3
;
_refine_ls_weighting_scheme calc
_refine_ls_wR_factor_gt 0.0982
_refine_ls_wR_factor_ref 0.1171
_reflns_Friedel_coverage 0.000
_reflns_number_gt 2348
_reflns_number_total 4221
_reflns_threshold_expression 'I > 2\s(I)'
_cod_data_source_file c8nj00421h2.cif
_cod_data_source_block kk48a
_cod_depositor_comments 'Adding full bibliography for 7057169--7057170.cif.'
_cod_original_cell_volume 1218.4(19)
_cod_database_code 7057169
_shelx_space_group_comment
;
The symmetry employed for this shelxl refinement is uniquely defined
by the following loop, which should always be used as a source of
symmetry information in preference to the above space-group names.
They are only intended as comments.
;
_shelxl_version_number 2013-2

loop_
_space_group_symop_operation_xyz
'x, y, z'
'-x, -y, -z'

loop_
_atom_site_label
_atom_site_type_symbol
_atom_site_fract_x
_atom_site_fract_y
_atom_site_fract_z
_atom_site_U_iso_or_equiv
_atom_site_adp_type
_atom_site_occupancy
_atom_site_site_symmetry_order
_atom_site_calc_flag
_atom_site_refinement_flags_posn
_atom_site_refinement_flags_adp
I1 I -0.08405(9) 0.98472(6) 0.58821(4) 0.0577(2) Uani 1 1 d . .
I2 I -0.29020(10) 0.95442(6) 0.79654(4) 0.0588(2) Uani 1 1 d . .
Se1 Se 0.15193(13) 0.63028(8) 0.55895(6) 0.0424(3) Uani 1 1 d . .
O1 O 0.2354(10) 0.3419(7) 0.9270(4) 0.070(2) Uani 1 1 d . .
O2 O 0.2348(10) 0.7214(7) -0.0423(4) 0.075(2) Uani 1 1 d . .
N1 N 0.3218(9) 0.3751(6) 0.6087(4) 0.0388(17) Uani 1 1 d . .
N2 N 0.3019(9) 0.4450(6) 0.2989(4) 0.0360(17) Uani 1 1 d . .
C1 C 0.1728(11) 0.5510(8) 0.6779(6) 0.039(2) Uani 1 1 d . .
C2 C 0.1071(12) 0.6137(9) 0.7502(6) 0.047(2) Uani 1 1 d . .
H2 H 0.0463 0.7025 0.7427 0.056 Uiso 1 1 calc R U
C3 C 0.1359(13) 0.5400(9) 0.8308(6) 0.054(3) Uani 1 1 d . .
H3 H 0.0980 0.5788 0.8799 0.065 Uiso 1 1 calc R U
C4 C 0.2229(13) 0.4042(10) 0.8420(6) 0.052(3) Uani 1 1 d . .
C5 C 0.2881(13) 0.3448(9) 0.7698(6) 0.050(2) Uani 1 1 d . .
H5 H 0.3491 0.2560 0.7766 0.060 Uiso 1 1 calc R U
C6 C 0.2597(12) 0.4210(9) 0.6880(6) 0.041(2) Uani 1 1 d . .
C7 C 0.2748(11) 0.4634(7) 0.5322(5) 0.034(2) Uani 1 1 d . .
C8 C 0.3155(12) 0.4264(8) 0.4537(6) 0.041(2) Uani 1 1 d . .
H8 H 0.3737 0.3381 0.4553 0.049 Uiso 1 1 calc R U
C9 C 0.2818(11) 0.5036(8) 0.3696(6) 0.037(2) Uani 1 1 d . .
C10 C 0.2294(12) 0.6404(8) 0.3500(6) 0.046(2) Uani 1 1 d . .
H10 H 0.2143 0.6831 0.3960 0.055 Uiso 1 1 calc R U
C11 C 0.2003(13) 0.7126(8) 0.2699(6) 0.048(2) Uani 1 1 d . .
H11 H 0.1596 0.8026 0.2619 0.057 Uiso 1 1 calc R U
C12 C 0.2310(12) 0.6525(8) 0.1985(6) 0.042(2) Uani 1 1 d . .
C13 C 0.2125(12) 0.7242(8) 0.1132(6) 0.047(2) Uani 1 1 d . .
H13 H 0.1794 0.8142 0.1029 0.056 Uiso 1 1 calc R U
C14 C 0.2429(13) 0.6619(9) 0.0449(6) 0.050(2) Uani 1 1 d . .
C15 C 0.2938(14) 0.5282(10) 0.0594(6) 0.055(3) Uani 1 1 d . .
H15 H 0.3110 0.4878 0.0120 0.066 Uiso 1 1 calc R U
C16 C 0.3191(12) 0.4546(9) 0.1406(6) 0.049(2) Uani 1 1 d . .
H16 H 0.3590 0.3646 0.1487 0.059 Uiso 1 1 calc R U
C17 C 0.2842(12) 0.5160(9) 0.2130(6) 0.044(2) Uani 1 1 d . .
C18 C 0.3108(16) 0.2020(11) 0.9431(7) 0.081(4) Uani 1 1 d . .
H18A H 0.2309 0.1670 0.9229 0.122 Uiso 1 1 calc R U
H18B H 0.3174 0.1694 1.0050 0.122 Uiso 1 1 calc R U
H18C H 0.4342 0.1768 0.9120 0.122 Uiso 1 1 calc R U
C19 C 0.4244(12) 0.2364(7) 0.6078(5) 0.044(2) Uani 1 1 d . .
H19A H 0.4930 0.1998 0.6589 0.053 Uiso 1 1 calc R U
H19B H 0.5154 0.2306 0.5558 0.053 Uiso 1 1 calc R U
C20 C 0.3016(14) 0.1564(9) 0.6081(7) 0.071(3) Uani 1 1 d . .
H20A H 0.3775 0.0682 0.6077 0.107 Uiso 1 1 calc R U
H20B H 0.2359 0.1900 0.5568 0.107 Uiso 1 1 calc R U
H20C H 0.2127 0.1598 0.6600 0.107 Uiso 1 1 calc R U
C21 C 0.1882(18) 0.8583(11) -0.0642(7) 0.096(4) Uani 1 1 d . .
H21A H 0.1829 0.8865 -0.1266 0.144 Uiso 1 1 calc R U
H21B H 0.2817 0.8848 -0.0473 0.144 Uiso 1 1 calc R U
H21C H 0.0682 0.8965 -0.0337 0.144 Uiso 1 1 calc R U
C22 C 0.3421(12) 0.3034(8) 0.3137(6) 0.045(2) Uani 1 1 d . .
H22A H 0.2840 0.2834 0.2713 0.055 Uiso 1 1 calc R U
H22B H 0.2861 0.2738 0.3721 0.055 Uiso 1 1 calc R U
C23 C 0.5512(13) 0.2299(9) 0.3053(7) 0.064(3) Uani 1 1 d . .
H23A H 0.5691 0.1384 0.3172 0.096 Uiso 1 1 calc R U
H23B H 0.6098 0.2495 0.3469 0.096 Uiso 1 1 calc R U
H23C H 0.6065 0.2555 0.2467 0.096 Uiso 1 1 calc R U

loop_
_atom_site_aniso_label
_atom_site_aniso_U_11
_atom_site_aniso_U_22
_atom_site_aniso_U_33
_atom_site_aniso_U_23
_atom_site_aniso_U_13
_atom_site_aniso_U_12
I1 0.0559(5) 0.0363(4) 0.0770(5) -0.0144(3) -0.0078(4) -0.0069(3)
I2 0.0865(6) 0.0403(4) 0.0481(4) -0.0097(3) -0.0028(3) -0.0196(4)
Se1 0.0419(6) 0.0328(5) 0.0496(6) -0.0111(4) -0.0063(4) -0.0051(4)
O1 0.086(6) 0.075(6) 0.044(5) -0.010(4) -0.010(4) -0.017(4)
O2 0.102(6) 0.068(5) 0.049(5) -0.013(4) -0.009(4) -0.015(4)
N1 0.038(4) 0.032(4) 0.043(5) -0.008(4) -0.012(3) -0.002(3)
N2 0.034(4) 0.036(4) 0.044(5) -0.012(4) -0.001(3) -0.016(3)
C1 0.039(5) 0.027(5) 0.047(6) -0.008(4) -0.010(4) -0.001(4)
C2 0.041(6) 0.036(5) 0.062(7) -0.014(5) -0.003(5) -0.011(4)
C3 0.069(7) 0.045(6) 0.048(7) -0.005(5) -0.016(5) -0.016(5)
C4 0.056(7) 0.071(8) 0.042(6) -0.008(6) -0.010(5) -0.034(6)
C5 0.059(7) 0.047(6) 0.048(6) -0.018(5) -0.002(5) -0.017(5)
C6 0.035(6) 0.049(6) 0.042(6) -0.014(5) -0.004(4) -0.012(5)
C7 0.031(5) 0.027(5) 0.040(5) -0.002(4) -0.007(4) -0.005(4)
C8 0.044(6) 0.026(5) 0.051(6) -0.010(4) -0.008(4) -0.009(4)
C9 0.035(5) 0.032(5) 0.049(6) -0.012(4) -0.011(4) -0.010(4)
C10 0.057(6) 0.044(6) 0.044(6) -0.010(5) -0.011(5) -0.021(5)
C11 0.066(7) 0.028(5) 0.043(6) -0.002(5) 0.001(5) -0.013(5)
C12 0.040(6) 0.040(6) 0.047(6) -0.012(5) -0.005(4) -0.011(4)
C13 0.060(7) 0.032(5) 0.045(6) -0.005(5) 0.000(5) -0.014(5)
C14 0.050(6) 0.050(7) 0.047(6) 0.002(5) -0.010(5) -0.017(5)
C15 0.065(7) 0.064(7) 0.040(6) -0.020(5) -0.004(5) -0.019(6)
C16 0.053(6) 0.046(6) 0.049(6) -0.023(5) 0.000(5) -0.009(5)
C17 0.041(6) 0.044(6) 0.052(6) -0.017(5) -0.002(5) -0.013(5)
C18 0.096(9) 0.076(9) 0.053(7) 0.008(7) -0.013(6) -0.016(7)
C19 0.057(6) 0.031(5) 0.037(5) -0.003(4) -0.005(4) -0.004(5)
C20 0.082(8) 0.041(6) 0.095(9) 0.001(6) -0.018(7) -0.030(6)
C21 0.145(12) 0.060(8) 0.059(8) 0.002(7) -0.013(8) -0.011(8)
C22 0.052(6) 0.036(5) 0.053(6) -0.008(5) -0.007(5) -0.020(5)
C23 0.058(7) 0.043(6) 0.095(9) -0.020(6) -0.017(6) -0.012(5)

loop_
_atom_type_symbol
_atom_type_description
_atom_type_scat_dispersion_real
_atom_type_scat_dispersion_imag
_atom_type_scat_source
C C 0.0033 0.0016 'International Tables Vol C Tables 4.2.6.8 and 6.1.1.4'
H H 0.0000 0.0000 'International Tables Vol C Tables 4.2.6.8 and 6.1.1.4'
N N 0.0061 0.0033 'International Tables Vol C Tables 4.2.6.8 and 6.1.1.4'
O O 0.0106 0.0060 'International Tables Vol C Tables 4.2.6.8 and 6.1.1.4'
Se Se -0.0929 2.2259 'International Tables Vol C Tables 4.2.6.8 and 6.1.1.4'
I I -0.4742 1.8119 'International Tables Vol C Tables 4.2.6.8 and 6.1.1.4'

loop_
_geom_angle_atom_site_label_1
_geom_angle_atom_site_label_2
_geom_angle_atom_site_label_3
_geom_angle
C1 Se1 C7 87.0(4)
C4 O1 C18 117.1(8)
C14 O2 C21 118.5(8)
C7 N1 C6 117.0(7)
C7 N1 C19 121.4(7)
C6 N1 C19 121.5(7)
C9 N2 C17 122.1(7)
C9 N2 C22 119.6(7)
C17 N2 C22 118.3(7)
C6 C1 C2 122.1(8)
C6 C1 Se1 111.9(6)
C2 C1 Se1 126.1(7)
C3 C2 C1 117.3(8)
C3 C2 H2 121.4
C1 C2 H2 121.4
C2 C3 C4 121.0(9)
C2 C3 H3 119.5
C4 C3 H3 119.5
O1 C4 C5 124.8(10)
O1 C4 C3 114.5(9)
C5 C4 C3 120.7(9)
C6 C5 C4 117.8(9)
C6 C5 H5 121.1
C4 C5 H5 121.1
C1 C6 C5 121.1(8)
C1 C6 N1 114.6(8)
C5 C6 N1 124.3(8)
C8 C7 N1 121.2(7)
C8 C7 Se1 129.4(6)
N1 C7 Se1 109.3(6)
C7 C8 C9 128.6(8)
C7 C8 H8 115.7
C9 C8 H8 115.7
N2 C9 C8 119.8(7)
N2 C9 C10 115.4(7)
C8 C9 C10 124.8(7)
C11 C10 C9 124.4(8)
C11 C10 H10 117.8
C9 C10 H10 117.8
C10 C11 C12 119.6(8)
C10 C11 H11 120.2
C12 C11 H11 120.2
C11 C12 C13 121.3(8)
C11 C12 C17 119.1(8)
C13 C12 C17 119.6(8)
C14 C13 C12 119.7(8)
C14 C13 H13 120.2
C12 C13 H13 120.2
C13 C14 O2 125.1(9)
C13 C14 C15 120.7(9)
O2 C14 C15 114.1(9)
C16 C15 C14 121.6(9)
C16 C15 H15 119.2
C14 C15 H15 119.2
C15 C16 C17 119.2(9)
C15 C16 H16 120.4
C17 C16 H16 120.4
N2 C17 C12 119.1(8)
N2 C17 C16 121.6(8)
C12 C17 C16 119.2(9)
O1 C18 H18A 109.5
O1 C18 H18B 109.5
H18A C18 H18B 109.5
O1 C18 H18C 109.5
H18A C18 H18C 109.5
H18B C18 H18C 109.5
N1 C19 C20 114.3(7)
N1 C19 H19A 108.7
C20 C19 H19A 108.7
N1 C19 H19B 108.7
C20 C19 H19B 108.7
H19A C19 H19B 107.6
C19 C20 H20A 109.5
C19 C20 H20B 109.5
H20A C20 H20B 109.5
C19 C20 H20C 109.5
H20A C20 H20C 109.5
H20B C20 H20C 109.5
O2 C21 H21A 109.5
O2 C21 H21B 109.5
H21A C21 H21B 109.5
O2 C21 H21C 109.5
H21A C21 H21C 109.5
H21B C21 H21C 109.5
N2 C22 C23 113.1(7)
N2 C22 H22A 109.0
C23 C22 H22A 109.0
N2 C22 H22B 109.0
C23 C22 H22B 109.0
H22A C22 H22B 107.8
C22 C23 H23A 109.5
C22 C23 H23B 109.5
H23A C23 H23B 109.5
C22 C23 H23C 109.5
H23A C23 H23C 109.5
H23B C23 H23C 109.5

loop_
_geom_bond_atom_site_label_1
_geom_bond_atom_site_label_2
_geom_bond_distance
_geom_bond_site_symmetry_2
I1 I1 2.828(3) 2_576
Se1 C1 1.880(8) .
Se1 C7 1.892(8) .
O1 C4 1.355(10) .
O1 C18 1.445(11) .
O2 C14 1.376(10) .
O2 C21 1.417(11) .
N1 C7 1.378(10) .
N1 C6 1.404(10) .
N1 C19 1.482(10) .
N2 C9 1.384(10) .
N2 C17 1.397(10) .
N2 C22 1.473(9) .
C1 C6 1.359(11) .
C1 C2 1.407(11) .
C2 C3 1.346(11) .
C2 H2 0.9300 .
C3 C4 1.415(12) .
C3 H3 0.9300 .
C4 C5 1.383(12) .
C5 C6 1.372(11) .
C5 H5 0.9300 .
C7 C8 1.347(11) .
C8 C9 1.410(11) .
C8 H8 0.9300 .
C9 C10 1.413(11) .
C10 C11 1.334(11) .
C10 H10 0.9300 .
C11 C12 1.391(11) .
C11 H11 0.9300 .
C12 C13 1.392(11) .
C12 C17 1.409(11) .
C13 C14 1.363(12) .
C13 H13 0.9300 .
C14 C15 1.382(12) .
C15 C16 1.350(12) .
C15 H15 0.9300 .
C16 C17 1.410(11) .
C16 H16 0.9300 .
C18 H18A 0.9600 .
C18 H18B 0.9600 .
C18 H18C 0.9600 .
C19 C20 1.499(10) .
C19 H19A 0.9700 .
C19 H19B 0.9700 .
C20 H20A 0.9600 .
C20 H20B 0.9600 .
C20 H20C 0.9600 .
C21 H21A 0.9600 .
C21 H21B 0.9600 .
C21 H21C 0.9600 .
C22 C23 1.524(12) .
C22 H22A 0.9700 .
C22 H22B 0.9700 .
C23 H23A 0.9600 .
C23 H23B 0.9600 .
C23 H23C 0.9600 .

loop_
_geom_hbond_atom_site_label_D
_geom_hbond_atom_site_label_H
_geom_hbond_atom_site_label_A
_geom_hbond_distance_DH
_geom_hbond_distance_HA
_geom_hbond_distance_DA
_geom_hbond_angle_DHA
_geom_hbond_site_symmetry_A
C2 H2 I2 0.93 3.27 4.110(10) 152.0 .
C10 H10 Se1 0.93 2.48 3.216(9) 135.7 .
C15 H15 O1 0.93 2.60 3.461(11) 153.4 1_554
C18 H18B I2 0.96 3.10 4.047(11) 171.0 2_567
C19 H19A I2 0.97 3.21 4.088(9) 150.9 1_645
C22 H22A I2 0.97 3.08 3.866(8) 139.0 2_566

loop_
_geom_torsion_atom_site_label_1
_geom_torsion_atom_site_label_2
_geom_torsion_atom_site_label_3
_geom_torsion_atom_site_label_4
_geom_torsion
C7 Se1 C1 C6 0.0(6)
C7 Se1 C1 C2 -179.4(7)
C6 C1 C2 C3 0.9(12)
Se1 C1 C2 C3 -179.8(7)
C1 C2 C3 C4 -2.1(13)
C18 O1 C4 C5 -4.4(13)
C18 O1 C4 C3 175.7(8)
C2 C3 C4 O1 -177.3(8)
C2 C3 C4 C5 2.9(14)
O1 C4 C5 C6 178.0(8)
C3 C4 C5 C6 -2.1(13)
C2 C1 C6 C5 -0.3(13)
Se1 C1 C6 C5 -179.7(6)
C2 C1 C6 N1 -177.9(7)
Se1 C1 C6 N1 2.7(9)
C4 C5 C6 C1 0.9(12)
C4 C5 C6 N1 178.3(7)
C7 N1 C6 C1 -5.1(10)
C19 N1 C6 C1 178.2(7)
C7 N1 C6 C5 177.3(8)
C19 N1 C6 C5 0.6(12)
C6 N1 C7 C8 -174.8(7)
C19 N1 C7 C8 1.9(11)
C6 N1 C7 Se1 4.9(8)
C19 N1 C7 Se1 -178.4(6)
C1 Se1 C7 C8 177.0(8)
C1 Se1 C7 N1 -2.6(6)
N1 C7 C8 C9 -178.4(8)
Se1 C7 C8 C9 2.0(13)
C17 N2 C9 C8 -175.0(7)
C22 N2 C9 C8 5.4(11)
C17 N2 C9 C10 4.2(11)
C22 N2 C9 C10 -175.4(7)
C7 C8 C9 N2 -168.0(8)
C7 C8 C9 C10 12.8(14)
N2 C9 C10 C11 -0.2(13)
C8 C9 C10 C11 179.0(9)
C9 C10 C11 C12 -3.4(14)
C10 C11 C12 C13 -176.3(8)
C10 C11 C12 C17 2.9(13)
C11 C12 C13 C14 -179.7(9)
C17 C12 C13 C14 1.1(13)
C12 C13 C14 O2 -177.8(8)
C12 C13 C14 C15 -0.6(14)
C21 O2 C14 C13 -1.2(15)
C21 O2 C14 C15 -178.5(9)
C13 C14 C15 C16 -1.5(15)
O2 C14 C15 C16 176.0(8)
C14 C15 C16 C17 3.0(14)
C9 N2 C17 C12 -4.7(11)
C22 N2 C17 C12 174.9(7)
C9 N2 C17 C16 175.1(8)
C22 N2 C17 C16 -5.3(11)
C11 C12 C17 N2 0.9(12)
C13 C12 C17 N2 -179.8(7)
C11 C12 C17 C16 -178.8(8)
C13 C12 C17 C16 0.5(13)
C15 C16 C17 N2 177.8(8)
C15 C16 C17 C12 -2.5(13)
C7 N1 C19 C20 -84.3(10)
C6 N1 C19 C20 92.2(9)
C9 N2 C22 C23 -91.1(9)
C17 N2 C22 C23 89.3(9)
